data_7040884
loop_
_publ_author_name
'Rad'kova, Natalia Yu'
'Tolpygin, Aleksei O.'
'Rad'kov, Vasily Yu'
'Khamaletdinova, Nadia M.'
'Cherkasov, Anton V.'
'Fukin, Georgi K.'
'Trifonov, Alexander A.'

_publ_section_title
;
 Bis(alkyl) rare-earth complexes coordinated by bulky tridentate amidinate
 ligands bearing pendant Ph2P[double bond, length as m-dash]O and
 Ph2P[double bond, length as m-dash]NR groups. Synthesis, structures and
 catalytic activity in stereospecific isoprene polymerization.
;
_journal_issue 46
_journal_name_full 'Dalton transactions (Cambridge, England : 2003)'
_journal_page_first 18572
_journal_page_last 18584
_journal_paper_doi 10.1039/c6dt03074b
_journal_volume 45
_journal_year 2016
_chemical_formula_moiety 'C43 H62 Er N2 O P Si2, C7 H8'
_chemical_formula_sum 'C50 H70 Er N2 O P Si2'
_chemical_formula_weight 969.49
_space_group_crystal_system triclinic
_space_group_IT_number 2
_space_group_name_Hall '-P 1'
_space_group_name_H-M_alt 'P -1'
_symmetry_space_group_name_Hall '-P 1'
_symmetry_space_group_name_H-M 'P -1'
_atom_sites_solution_hydrogens geom
_atom_sites_solution_primary dual
_atom_sites_solution_secondary difmap
_audit_creation_method SHELXL-2014/7
_audit_update_record
;
2016-07-12 deposited with the CCDC.
2016-10-13 downloaded from the CCDC.
;
_cell_angle_alpha 107.3635(12)
_cell_angle_beta 90.2711(10)
_cell_angle_gamma 115.7358(12)
_cell_formula_units_Z 2
_cell_length_a 12.02608(14)
_cell_length_b 12.31192(17)
_cell_length_c 19.7345(3)
_cell_measurement_reflns_used 23505
_cell_measurement_temperature 100(2)
_cell_measurement_theta_max 32.4230
_cell_measurement_theta_min 3.3760
_cell_volume 2481.34(7)
_computing_cell_refinement 'CrysAlis PRO'
_computing_data_collection 'CrysAlis PRO'
_computing_data_reduction 'CrysAlis PRO'
_computing_molecular_graphics SHELXTL
_computing_publication_material SHELXTL
_computing_structure_refinement SHELXL-2014/7
_computing_structure_solution SHELXT-2014/4
_diffrn_ambient_temperature 100(2)
_diffrn_measured_fraction_theta_full 0.998
_diffrn_measured_fraction_theta_max 0.999
_diffrn_measurement_device_type 'Xcalibur, EOS (CCD)'
_diffrn_measurement_method '\w scans'
_diffrn_radiation_type MoK\a
_diffrn_radiation_wavelength 0.71073
_diffrn_reflns_av_R_equivalents 0.0380
_diffrn_reflns_av_unetI/netI 0.0369
_diffrn_reflns_Laue_measured_fraction_full 0.998
_diffrn_reflns_Laue_measured_fraction_max 0.999
_diffrn_reflns_limit_h_max 16
_diffrn_reflns_limit_h_min -16
_diffrn_reflns_limit_k_max 17
_diffrn_reflns_limit_k_min -17
_diffrn_reflns_limit_l_max 27
_diffrn_reflns_limit_l_min -27
_diffrn_reflns_number 50074
_diffrn_reflns_point_group_measured_fraction_full 0.998
_diffrn_reflns_point_group_measured_fraction_max 0.999
_diffrn_reflns_theta_full 25.242
_diffrn_reflns_theta_max 30.000
_diffrn_reflns_theta_min 3.118
_diffrn_source 'fine focus sealed tube'
_exptl_absorpt_coefficient_mu 1.807
_exptl_absorpt_correction_T_max 1.000
_exptl_absorpt_correction_T_min 0.7832
_exptl_absorpt_correction_type multi-scan
_exptl_absorpt_process_details
;
CrysAlisPro, Agilent Technologies, Version 1.171.37.35.
Empirical absorption correction using spherical harmonics, implemented
in SCALE3 ABSPACK scaling algorithm.
;
_exptl_crystal_colour yellow
_exptl_crystal_density_diffrn 1.298
_exptl_crystal_description prism
_exptl_crystal_F_000 1006
_exptl_crystal_size_max 0.300
_exptl_crystal_size_mid 0.200
_exptl_crystal_size_min 0.200
_refine_diff_density_max 0.968
_refine_diff_density_min -1.049
_refine_diff_density_rms 0.083
_refine_ls_extinction_method none
_refine_ls_goodness_of_fit_ref 1.061
_refine_ls_hydrogen_treatment constr
_refine_ls_matrix_type full
_refine_ls_number_parameters 528
_refine_ls_number_reflns 14458
_refine_ls_number_restraints 0
_refine_ls_restrained_S_all 1.061
_refine_ls_R_factor_all 0.0285
_refine_ls_R_factor_gt 0.0241
_refine_ls_shift/su_max 0.004
_refine_ls_shift/su_mean 0.000
_refine_ls_structure_factor_coef Fsqd
_refine_ls_weighting_details 'w=1/[\s^2^(Fo^2^)+(0.0266P)^2^+0.2259P] where P=(Fo^2^+2Fc^2^)/3'
_refine_ls_weighting_scheme calc
_refine_ls_wR_factor_gt 0.0570
_refine_ls_wR_factor_ref 0.0590
_reflns_Friedel_coverage 0.000
_reflns_number_gt 13217
_reflns_number_total 14458
_reflns_threshold_expression 'I > 2\s(I)'
_cod_data_source_file c6dt03074b2.cif
_cod_data_source_block eramsipo1
_cod_depositor_comments 'Adding full bibliography for 7040883--7040887.cif.'
_cod_original_cell_volume 2481.33(6)
_cod_database_code 7040884
_shelx_shelxl_version_number 2014/7
_shelx_space_group_comment
;
The symmetry employed for this shelxl refinement is uniquely defined
by the following loop, which should always be used as a source of
symmetry information in preference to the above space-group names.
They are only intended as comments.
;
_shelx_estimated_absorpt_t_min 0.613
_shelx_estimated_absorpt_t_max 0.714

loop_
_space_group_symop_operation_xyz
'x, y, z'
'-x, -y, -z'

loop_
_atom_site_label
_atom_site_type_symbol
_atom_site_fract_x
_atom_site_fract_y
_atom_site_fract_z
_atom_site_U_iso_or_equiv
_atom_site_adp_type
_atom_site_occupancy
_atom_site_site_symmetry_order
_atom_site_calc_flag
_atom_site_refinement_flags_posn
_atom_site_refinement_flags_adp
Er1 Er 0.49893(2) 0.85005(2) 0.74588(2) 0.01318(3) Uani 1 1 d . .
P1 P 0.44883(4) 0.54520(4) 0.69893(2) 0.01377(8) Uani 1 1 d . .
O1 O 0.54031(12) 0.68417(12) 0.71081(7) 0.0172(2) Uani 1 1 d . .
N1 N 0.29687(13) 0.82691(13) 0.71199(8) 0.0141(3) Uani 1 1 d . .
N2 N 0.30606(14) 0.67854(14) 0.74800(8) 0.0148(3) Uani 1 1 d . .
C1 C 0.23000(16) 0.72224(15) 0.72887(9) 0.0130(3) Uani 1 1 d . .
C2 C 0.08576(16) 0.65448(16) 0.72344(9) 0.0150(3) Uani 1 1 d . .
C3 C 0.03697(17) 0.51363(17) 0.71735(11) 0.0219(4) Uani 1 1 d . .
H3A H -0.0543 0.4696 0.7049 0.033 Uiso 1 1 calc R U
H3B H 0.0609 0.5086 0.7634 0.033 Uiso 1 1 calc R U
H3C H 0.0732 0.4728 0.6799 0.033 Uiso 1 1 calc R U
C4 C 0.01843(19) 0.6531(2) 0.65672(11) 0.0299(5) Uani 1 1 d . .
H4A H 0.0412 0.7411 0.6594 0.045 Uiso 1 1 calc R U
H4B H -0.0721 0.6064 0.6547 0.045 Uiso 1 1 calc R U
H4C H 0.0432 0.6108 0.6135 0.045 Uiso 1 1 calc R U
C5 C 0.04668(18) 0.72600(18) 0.78936(11) 0.0240(4) Uani 1 1 d . .
H5A H 0.0660 0.8112 0.7880 0.036 Uiso 1 1 calc R U
H5B H 0.0925 0.7344 0.8334 0.036 Uiso 1 1 calc R U
H5C H -0.0433 0.6779 0.7887 0.036 Uiso 1 1 calc R U
C6 C 0.25207(16) 0.89340(16) 0.68046(9) 0.0146(3) Uani 1 1 d . .
C7 C 0.23720(16) 0.99799(16) 0.72501(9) 0.0160(3) Uani 1 1 d . .
C8 C 0.19943(18) 1.06550(18) 0.69305(10) 0.0205(4) Uani 1 1 d . .
H8A H 0.1878 1.1353 0.7226 0.025 Uiso 1 1 calc R U
C9 C 0.17839(19) 1.03303(19) 0.61901(11) 0.0228(4) Uani 1 1 d . .
H9A H 0.1513 1.0794 0.5981 0.027 Uiso 1 1 calc R U
C10 C 0.19697(18) 0.93290(18) 0.57567(10) 0.0209(4) Uani 1 1 d . .
H10A H 0.1841 0.9122 0.5250 0.025 Uiso 1 1 calc R U
C11 C 0.23434(17) 0.86147(17) 0.60508(10) 0.0172(3) Uani 1 1 d . .
C12 C 0.27131(17) 1.04327(17) 0.80626(9) 0.0179(3) Uani 1 1 d . .
H12A H 0.2676 0.9698 0.8198 0.021 Uiso 1 1 calc R U
C13 C 0.40581(18) 1.14941(18) 0.82820(11) 0.0242(4) Uani 1 1 d . .
H13A H 0.4614 1.1179 0.8029 0.036 Uiso 1 1 calc R U
H13B H 0.4304 1.1756 0.8802 0.036 Uiso 1 1 calc R U
H13C H 0.4120 1.2229 0.8157 0.036 Uiso 1 1 calc R U
C14 C 0.1824(2) 1.0881(2) 0.84716(11) 0.0260(4) Uani 1 1 d . .
H14A H 0.0965 1.0194 0.8316 0.039 Uiso 1 1 calc R U
H14B H 0.1881 1.1635 0.8371 0.039 Uiso 1 1 calc R U
H14C H 0.2058 1.1102 0.8989 0.039 Uiso 1 1 calc R U
C15 C 0.25784(18) 0.75521(18) 0.55507(10) 0.0202(4) Uani 1 1 d . .
H15A H 0.2583 0.6991 0.5826 0.024 Uiso 1 1 calc R U
C16 C 0.1588(2) 0.6711(2) 0.48810(11) 0.0282(4) Uani 1 1 d . .
H16A H 0.0758 0.6381 0.5024 0.042 Uiso 1 1 calc R U
H16B H 0.1746 0.5994 0.4615 0.042 Uiso 1 1 calc R U
H16C H 0.1626 0.7218 0.4574 0.042 Uiso 1 1 calc R U
C17 C 0.3861(2) 0.8125(2) 0.53290(12) 0.0350(5) Uani 1 1 d . .
H17A H 0.4504 0.8587 0.5757 0.052 Uiso 1 1 calc R U
H17B H 0.3898 0.8719 0.5081 0.052 Uiso 1 1 calc R U
H17C H 0.4008 0.7440 0.5006 0.052 Uiso 1 1 calc R U
C18 C 0.29626(16) 0.60285(16) 0.78955(9) 0.0144(3) Uani 1 1 d . .
C19 C 0.24293(17) 0.60568(17) 0.85270(9) 0.0177(3) Uani 1 1 d . .
H19A H 0.2030 0.6586 0.8681 0.021 Uiso 1 1 calc R U
C20 C 0.24762(18) 0.53255(18) 0.89295(10) 0.0206(4) Uani 1 1 d . .
H20A H 0.2099 0.5352 0.9352 0.025 Uiso 1 1 calc R U
C21 C 0.30667(19) 0.45514(18) 0.87258(10) 0.0220(4) Uani 1 1 d . .
H21A H 0.3073 0.4034 0.8998 0.026 Uiso 1 1 calc R U
C22 C 0.36439(18) 0.45453(17) 0.81210(10) 0.0192(4) Uani 1 1 d . .
H22A H 0.4067 0.4036 0.7983 0.023 Uiso 1 1 calc R U
C23 C 0.36087(16) 0.52837(16) 0.77130(9) 0.0148(3) Uani 1 1 d . .
C24 C 0.34416(17) 0.47453(17) 0.61560(9) 0.0162(3) Uani 1 1 d . .
C25 C 0.3853(2) 0.51803(19) 0.55826(10) 0.0228(4) Uani 1 1 d . .
H25A H 0.4662 0.5869 0.5643 0.027 Uiso 1 1 calc R U
C26 C 0.3078(2) 0.4605(2) 0.49237(11) 0.0293(5) Uani 1 1 d . .
H26A H 0.3358 0.4894 0.4531 0.035 Uiso 1 1 calc R U
C27 C 0.1897(2) 0.3612(2) 0.48398(11) 0.0306(5) Uani 1 1 d . .
H27A H 0.1369 0.3220 0.4388 0.037 Uiso 1 1 calc R U
C28 C 0.1475(2) 0.3182(2) 0.54076(11) 0.0259(4) Uani 1 1 d . .
H28A H 0.0659 0.2505 0.5347 0.031 Uiso 1 1 calc R U
C29 C 0.22516(18) 0.37464(18) 0.60674(10) 0.0196(4) Uani 1 1 d . .
H29A H 0.1969 0.3449 0.6457 0.024 Uiso 1 1 calc R U
C30 C 0.53288(17) 0.45464(16) 0.69502(9) 0.0160(3) Uani 1 1 d . .
C31 C 0.48332(18) 0.32609(18) 0.65180(10) 0.0203(4) Uani 1 1 d . .
H31A H 0.4076 0.2872 0.6193 0.024 Uiso 1 1 calc R U
C32 C 0.5453(2) 0.25582(19) 0.65662(11) 0.0251(4) Uani 1 1 d . .
H32A H 0.5118 0.1685 0.6274 0.030 Uiso 1 1 calc R U
C33 C 0.65571(19) 0.31226(19) 0.70372(11) 0.0229(4) Uani 1 1 d . .
H33A H 0.6976 0.2635 0.7068 0.027 Uiso 1 1 calc R U
C34 C 0.70548(18) 0.43982(19) 0.74647(11) 0.0220(4) Uani 1 1 d . .
H34A H 0.7815 0.4783 0.7787 0.026 Uiso 1 1 calc R U
C35 C 0.64461(17) 0.51123(18) 0.74234(10) 0.0202(4) Uani 1 1 d . .
H35A H 0.6788 0.5986 0.7716 0.024 Uiso 1 1 calc R U
Si1 Si 0.66491(5) 0.94430(5) 0.93086(3) 0.02043(11) Uani 1 1 d . .
C36 C 0.56940(19) 0.96794(18) 0.86920(10) 0.0221(4) Uani 1 1 d . .
H36A H 0.6163 1.0586 0.8722 0.027 Uiso 1 1 calc R U
H36B H 0.4934 0.9601 0.8909 0.027 Uiso 1 1 calc R U
C37 C 0.5665(2) 0.8013(2) 0.95716(12) 0.0303(5) Uani 1 1 d . .
H37A H 0.4980 0.8128 0.9795 0.045 Uiso 1 1 calc R U
H37B H 0.6180 0.7919 0.9914 0.045 Uiso 1 1 calc R U
H37C H 0.5320 0.7245 0.9143 0.045 Uiso 1 1 calc R U
C38 C 0.7424(2) 1.0851(2) 1.01606(11) 0.0319(5) Uani 1 1 d . .
H38A H 0.6783 1.0976 1.0431 0.048 Uiso 1 1 calc R U
H38B H 0.7935 1.1620 1.0041 0.048 Uiso 1 1 calc R U
H38C H 0.7957 1.0689 1.0453 0.048 Uiso 1 1 calc R U
C39 C 0.7953(2) 0.9196(3) 0.88854(13) 0.0392(6) Uani 1 1 d . .
H39A H 0.7606 0.8470 0.8436 0.059 Uiso 1 1 calc R U
H39B H 0.8414 0.9021 0.9215 0.059 Uiso 1 1 calc R U
H39C H 0.8521 0.9968 0.8785 0.059 Uiso 1 1 calc R U
Si2 Si 0.76691(5) 0.98347(5) 0.64866(3) 0.02065(11) Uani 1 1 d . .
C40 C 0.63981(18) 1.00000(17) 0.69440(10) 0.0196(4) Uani 1 1 d . .
H40A H 0.5871 1.0082 0.6595 0.024 Uiso 1 1 calc R U
H40B H 0.6792 1.0835 0.7337 0.024 Uiso 1 1 calc R U
C41 C 0.8387(2) 0.9055(2) 0.68998(12) 0.0307(5) Uani 1 1 d . .
H41A H 0.7754 0.8191 0.6856 0.046 Uiso 1 1 calc R U
H41B H 0.8709 0.9562 0.7409 0.046 Uiso 1 1 calc R U
H41C H 0.9075 0.9005 0.6650 0.046 Uiso 1 1 calc R U
C42 C 0.9007(2) 1.1404(2) 0.65153(13) 0.0342(5) Uani 1 1 d . .
H42A H 0.9385 1.1930 0.7016 0.051 Uiso 1 1 calc R U
H42B H 0.8695 1.1856 0.6296 0.051 Uiso 1 1 calc R U
H42C H 0.9636 1.1242 0.6249 0.051 Uiso 1 1 calc R U
C43 C 0.7075(2) 0.8842(2) 0.55111(11) 0.0276(4) Uani 1 1 d . .
H43A H 0.6477 0.7966 0.5471 0.041 Uiso 1 1 calc R U
H43B H 0.7778 0.8830 0.5265 0.041 Uiso 1 1 calc R U
H43C H 0.6662 0.9212 0.5289 0.041 Uiso 1 1 calc R U
C1S C 0.1024(2) 0.6814(2) 1.11872(13) 0.0363(5) Uani 1 1 d . .
H1SA H 0.1683 0.7665 1.1226 0.054 Uiso 1 1 calc R U
H1SB H 0.0764 0.6823 1.1658 0.054 Uiso 1 1 calc R U
H1SC H 0.0306 0.6585 1.0840 0.054 Uiso 1 1 calc R U
C2S C 0.1513(2) 0.5848(2) 1.09368(11) 0.0267(4) Uani 1 1 d . .
C3S C 0.2783(2) 0.6244(2) 1.09183(12) 0.0330(5) Uani 1 1 d . .
H3SA H 0.3338 0.7131 1.1048 0.040 Uiso 1 1 calc R U
C4S C 0.3247(2) 0.5372(3) 1.07148(12) 0.0374(5) Uani 1 1 d . .
H4SA H 0.4118 0.5662 1.0709 0.045 Uiso 1 1 calc R U
C5S C 0.2452(2) 0.4077(2) 1.05177(12) 0.0374(5) Uani 1 1 d . .
H5SA H 0.2771 0.3473 1.0380 0.045 Uiso 1 1 calc R U
C6S C 0.1185(2) 0.3670(2) 1.05239(14) 0.0393(6) Uani 1 1 d . .
H6SA H 0.0629 0.2782 1.0386 0.047 Uiso 1 1 calc R U
C7S C 0.0728(2) 0.4548(2) 1.07290(12) 0.0336(5) Uani 1 1 d . .
H7SA H -0.0145 0.4256 1.0728 0.040 Uiso 1 1 calc R U

loop_
_atom_site_aniso_label
_atom_site_aniso_U_11
_atom_site_aniso_U_22
_atom_site_aniso_U_33
_atom_site_aniso_U_23
_atom_site_aniso_U_13
_atom_site_aniso_U_12
Er1 0.01150(4) 0.01152(4) 0.01569(4) 0.00494(3) 0.00073(3) 0.00428(3)
P1 0.0132(2) 0.01220(19) 0.0162(2) 0.00471(16) 0.00204(16) 0.00605(16)
O1 0.0146(6) 0.0141(6) 0.0236(6) 0.0073(5) 0.0041(5) 0.0065(5)
N1 0.0116(7) 0.0130(7) 0.0178(7) 0.0054(5) 0.0006(5) 0.0055(6)
N2 0.0134(7) 0.0140(7) 0.0178(7) 0.0069(6) 0.0029(6) 0.0059(6)
C1 0.0136(8) 0.0121(7) 0.0115(7) 0.0025(6) 0.0006(6) 0.0053(6)
C2 0.0115(8) 0.0141(8) 0.0179(8) 0.0051(6) 0.0005(6) 0.0048(6)
C3 0.0138(9) 0.0146(8) 0.0332(10) 0.0055(7) 0.0016(7) 0.0044(7)
C4 0.0171(10) 0.0344(11) 0.0306(11) 0.0159(9) -0.0064(8) 0.0019(9)
C5 0.0152(9) 0.0183(9) 0.0319(10) 0.0014(8) 0.0050(8) 0.0064(7)
C6 0.0109(8) 0.0130(7) 0.0206(8) 0.0074(6) 0.0011(6) 0.0048(6)
C7 0.0122(8) 0.0144(8) 0.0200(8) 0.0055(7) 0.0004(6) 0.0049(6)
C8 0.0209(9) 0.0166(8) 0.0263(9) 0.0074(7) 0.0019(7) 0.0102(7)
C9 0.0228(10) 0.0226(9) 0.0289(10) 0.0143(8) 0.0016(8) 0.0120(8)
C10 0.0210(9) 0.0230(9) 0.0208(9) 0.0108(7) 0.0010(7) 0.0097(8)
C11 0.0151(8) 0.0182(8) 0.0194(8) 0.0080(7) 0.0020(7) 0.0075(7)
C12 0.0179(9) 0.0144(8) 0.0189(8) 0.0042(7) -0.0003(7) 0.0063(7)
C13 0.0206(10) 0.0178(9) 0.0266(10) 0.0039(7) -0.0041(8) 0.0046(8)
C14 0.0292(11) 0.0241(10) 0.0237(10) 0.0030(8) 0.0038(8) 0.0146(9)
C15 0.0223(10) 0.0219(9) 0.0177(8) 0.0055(7) 0.0005(7) 0.0120(8)
C16 0.0302(11) 0.0276(10) 0.0227(10) 0.0004(8) -0.0055(8) 0.0149(9)
C17 0.0284(12) 0.0388(13) 0.0305(11) 0.0023(10) 0.0089(9) 0.0150(10)
C18 0.0127(8) 0.0112(7) 0.0159(8) 0.0035(6) -0.0014(6) 0.0032(6)
C19 0.0160(8) 0.0177(8) 0.0188(8) 0.0047(7) 0.0024(7) 0.0080(7)
C20 0.0194(9) 0.0229(9) 0.0189(8) 0.0087(7) 0.0046(7) 0.0079(8)
C21 0.0264(10) 0.0212(9) 0.0223(9) 0.0129(7) 0.0044(8) 0.0105(8)
C22 0.0203(9) 0.0161(8) 0.0231(9) 0.0088(7) 0.0027(7) 0.0085(7)
C23 0.0146(8) 0.0120(7) 0.0164(8) 0.0044(6) 0.0010(6) 0.0052(6)
C24 0.0172(8) 0.0183(8) 0.0168(8) 0.0053(7) 0.0030(7) 0.0115(7)
C25 0.0258(10) 0.0255(10) 0.0223(9) 0.0099(8) 0.0058(8) 0.0150(8)
C26 0.0420(13) 0.0395(12) 0.0204(9) 0.0124(9) 0.0068(9) 0.0291(11)
C27 0.0368(12) 0.0364(12) 0.0212(10) -0.0001(8) -0.0073(9) 0.0256(10)
C28 0.0218(10) 0.0253(10) 0.0272(10) 0.0006(8) -0.0049(8) 0.0132(8)
C29 0.0189(9) 0.0186(8) 0.0201(9) 0.0030(7) 0.0005(7) 0.0096(7)
C30 0.0155(8) 0.0146(8) 0.0196(8) 0.0071(7) 0.0043(7) 0.0075(7)
C31 0.0214(9) 0.0173(8) 0.0208(9) 0.0033(7) 0.0005(7) 0.0097(7)
C32 0.0295(11) 0.0180(9) 0.0284(10) 0.0041(8) 0.0025(8) 0.0137(8)
C33 0.0233(10) 0.0228(9) 0.0309(10) 0.0127(8) 0.0079(8) 0.0153(8)
C34 0.0155(9) 0.0232(9) 0.0289(10) 0.0106(8) 0.0022(7) 0.0089(8)
C35 0.0169(9) 0.0159(8) 0.0263(9) 0.0060(7) 0.0012(7) 0.0070(7)
Si1 0.0200(3) 0.0202(2) 0.0163(2) 0.00198(19) -0.00089(19) 0.0077(2)
C36 0.0250(10) 0.0193(9) 0.0196(9) 0.0048(7) 0.0013(7) 0.0091(8)
C37 0.0317(12) 0.0282(11) 0.0278(10) 0.0109(9) -0.0038(9) 0.0100(9)
C38 0.0320(12) 0.0282(11) 0.0211(10) -0.0002(8) -0.0038(8) 0.0068(9)
C39 0.0330(13) 0.0522(15) 0.0336(12) 0.0082(11) 0.0078(10) 0.0245(12)
Si2 0.0194(3) 0.0197(2) 0.0247(3) 0.0119(2) 0.0074(2) 0.0076(2)
C40 0.0197(9) 0.0158(8) 0.0211(9) 0.0066(7) 0.0044(7) 0.0059(7)
C41 0.0244(11) 0.0353(12) 0.0392(12) 0.0213(10) 0.0076(9) 0.0137(9)
C42 0.0269(11) 0.0275(11) 0.0466(13) 0.0184(10) 0.0139(10) 0.0072(9)
C43 0.0314(11) 0.0294(11) 0.0277(10) 0.0122(9) 0.0103(9) 0.0173(9)
C1S 0.0338(13) 0.0317(12) 0.0375(12) 0.0086(10) 0.0019(10) 0.0118(10)
C2S 0.0244(10) 0.0304(11) 0.0213(9) 0.0096(8) 0.0016(8) 0.0085(9)
C3S 0.0229(11) 0.0327(12) 0.0297(11) 0.0075(9) -0.0020(9) 0.0028(9)
C4S 0.0256(12) 0.0508(15) 0.0306(11) 0.0112(11) 0.0013(9) 0.0144(11)
C5S 0.0418(14) 0.0447(14) 0.0323(12) 0.0114(10) 0.0074(10) 0.0264(12)
C6S 0.0383(14) 0.0291(12) 0.0450(14) 0.0118(10) 0.0081(11) 0.0110(10)
C7S 0.0235(11) 0.0333(12) 0.0387(12) 0.0134(10) 0.0065(9) 0.0075(9)

loop_
_atom_type_symbol
_atom_type_description
_atom_type_scat_dispersion_real
_atom_type_scat_dispersion_imag
_atom_type_scat_source
C C 0.0033 0.0016 'International Tables Vol C Tables 4.2.6.8 and 6.1.1.4'
H H 0.0000 0.0000 'International Tables Vol C Tables 4.2.6.8 and 6.1.1.4'
N N 0.0061 0.0033 'International Tables Vol C Tables 4.2.6.8 and 6.1.1.4'
O O 0.0106 0.0060 'International Tables Vol C Tables 4.2.6.8 and 6.1.1.4'
Si Si 0.0817 0.0704 'International Tables Vol C Tables 4.2.6.8 and 6.1.1.4'
P P 0.1023 0.0942 'International Tables Vol C Tables 4.2.6.8 and 6.1.1.4'
Er Er -0.2586 4.9576 'International Tables Vol C Tables 4.2.6.8 and 6.1.1.4'

loop_
_geom_angle_atom_site_label_1
_geom_angle_atom_site_label_2
_geom_angle_atom_site_label_3
_geom_angle
O1 Er1 C36 112.56(6)
O1 Er1 N2 77.86(5)
C36 Er1 N2 101.83(6)
O1 Er1 N1 120.96(5)
C36 Er1 N1 110.13(6)
N2 Er1 N1 54.79(5)
O1 Er1 C40 104.71(5)
C36 Er1 C40 100.42(7)
N2 Er1 C40 154.53(6)
N1 Er1 C40 105.53(6)
O1 Er1 C1 101.08(5)
C36 Er1 C1 106.23(6)
N2 Er1 C1 27.60(5)
N1 Er1 C1 27.30(5)
C40 Er1 C1 131.81(6)
O1 P1 C30 109.65(8)
O1 P1 C23 111.99(8)
C30 P1 C23 106.45(8)
O1 P1 C24 111.42(8)
C30 P1 C24 107.46(8)
C23 P1 C24 109.66(8)
P1 O1 Er1 126.33(7)
C1 N1 C6 127.88(15)
C1 N1 Er1 97.43(11)
C6 N1 Er1 134.62(11)
C1 N2 C18 133.31(15)
C1 N2 Er1 97.62(10)
C18 N2 Er1 122.50(11)
N1 C1 N2 109.73(15)
N1 C1 C2 126.05(15)
N2 C1 C2 124.13(15)
N1 C1 Er1 55.26(9)
N2 C1 Er1 54.78(9)
C2 C1 Er1 177.40(11)
C4 C2 C3 105.69(15)
C4 C2 C5 106.91(16)
C3 C2 C5 110.53(15)
C4 C2 C1 112.60(15)
C3 C2 C1 111.48(14)
C5 C2 C1 109.49(14)
C2 C3 H3A 109.5
C2 C3 H3B 109.5
H3A C3 H3B 109.5
C2 C3 H3C 109.5
H3A C3 H3C 109.5
H3B C3 H3C 109.5
C2 C4 H4A 109.5
C2 C4 H4B 109.5
H4A C4 H4B 109.5
C2 C4 H4C 109.5
H4A C4 H4C 109.5
H4B C4 H4C 109.5
C2 C5 H5A 109.5
C2 C5 H5B 109.5
H5A C5 H5B 109.5
C2 C5 H5C 109.5
H5A C5 H5C 109.5
H5B C5 H5C 109.5
C11 C6 C7 120.62(16)
C11 C6 N1 119.46(15)
C7 C6 N1 119.65(15)
C8 C7 C6 118.68(16)
C8 C7 C12 120.11(16)
C6 C7 C12 121.03(15)
C9 C8 C7 121.29(17)
C9 C8 H8A 119.4
C7 C8 H8A 119.4
C10 C9 C8 119.73(17)
C10 C9 H9A 120.1
C8 C9 H9A 120.1
C9 C10 C11 121.26(17)
C9 C10 H10A 119.4
C11 C10 H10A 119.4
C10 C11 C6 118.35(16)
C10 C11 C15 119.13(16)
C6 C11 C15 122.50(16)
C7 C12 C13 108.89(15)
C7 C12 C14 113.55(15)
C13 C12 C14 110.73(15)
C7 C12 H12A 107.8
C13 C12 H12A 107.8
C14 C12 H12A 107.8
C12 C13 H13A 109.5
C12 C13 H13B 109.5
H13A C13 H13B 109.5
C12 C13 H13C 109.5
H13A C13 H13C 109.5
H13B C13 H13C 109.5
C12 C14 H14A 109.5
C12 C14 H14B 109.5
H14A C14 H14B 109.5
C12 C14 H14C 109.5
H14A C14 H14C 109.5
H14B C14 H14C 109.5
C17 C15 C11 109.65(16)
C17 C15 C16 109.62(17)
C11 C15 C16 114.06(16)
C17 C15 H15A 107.8
C11 C15 H15A 107.8
C16 C15 H15A 107.8
C15 C16 H16A 109.5
C15 C16 H16B 109.5
H16A C16 H16B 109.5
C15 C16 H16C 109.5
H16A C16 H16C 109.5
H16B C16 H16C 109.5
C15 C17 H17A 109.5
C15 C17 H17B 109.5
H17A C17 H17B 109.5
C15 C17 H17C 109.5
H17A C17 H17C 109.5
H17B C17 H17C 109.5
N2 C18 C19 126.28(16)
N2 C18 C23 115.94(15)
C19 C18 C23 117.23(16)
C20 C19 C18 121.00(17)
C20 C19 H19A 119.5
C18 C19 H19A 119.5
C19 C20 C21 121.11(17)
C19 C20 H20A 119.4
C21 C20 H20A 119.4
C22 C21 C20 119.05(17)
C22 C21 H21A 120.5
C20 C21 H21A 120.5
C21 C22 C23 120.34(17)
C21 C22 H22A 119.8
C23 C22 H22A 119.8
C22 C23 C18 121.14(16)
C22 C23 P1 121.94(14)
C18 C23 P1 116.68(13)
C29 C24 C25 119.87(17)
C29 C24 P1 121.00(14)
C25 C24 P1 119.09(15)
C26 C25 C24 119.9(2)
C26 C25 H25A 120.0
C24 C25 H25A 120.0
C27 C26 C25 119.9(2)
C27 C26 H26A 120.1
C25 C26 H26A 120.1
C26 C27 C28 120.67(19)
C26 C27 H27A 119.7
C28 C27 H27A 119.7
C27 C28 C29 119.8(2)
C27 C28 H28A 120.1
C29 C28 H28A 120.1
C24 C29 C28 119.90(19)
C24 C29 H29A 120.1
C28 C29 H29A 120.1
C35 C30 C31 119.77(17)
C35 C30 P1 118.11(13)
C31 C30 P1 121.77(14)
C32 C31 C30 119.67(18)
C32 C31 H31A 120.2
C30 C31 H31A 120.2
C33 C32 C31 120.31(18)
C33 C32 H32A 119.8
C31 C32 H32A 119.8
C32 C33 C34 120.22(18)
C32 C33 H33A 119.9
C34 C33 H33A 119.9
C35 C34 C33 120.15(19)
C35 C34 H34A 119.9
C33 C34 H34A 119.9
C34 C35 C30 119.88(17)
C34 C35 H35A 120.1
C30 C35 H35A 120.1
C36 Si1 C37 110.42(10)
C36 Si1 C39 111.38(10)
C37 Si1 C39 108.43(12)
C36 Si1 C38 113.30(10)
C37 Si1 C38 107.43(10)
C39 Si1 C38 105.62(11)
Si1 C36 Er1 126.30(10)
Si1 C36 H36A 105.7
Er1 C36 H36A 105.7
Si1 C36 H36B 105.7
Er1 C36 H36B 105.7
H36A C36 H36B 106.2
Si1 C37 H37A 109.5
Si1 C37 H37B 109.5
H37A C37 H37B 109.5
Si1 C37 H37C 109.5
H37A C37 H37C 109.5
H37B C37 H37C 109.5
Si1 C38 H38A 109.5
Si1 C38 H38B 109.5
H38A C38 H38B 109.5
Si1 C38 H38C 109.5
H38A C38 H38C 109.5
H38B C38 H38C 109.5
Si1 C39 H39A 109.5
Si1 C39 H39B 109.5
H39A C39 H39B 109.5
Si1 C39 H39C 109.5
H39A C39 H39C 109.5
H39B C39 H39C 109.5
C40 Si2 C41 111.88(9)
C40 Si2 C43 110.50(9)
C41 Si2 C43 108.12(10)
C40 Si2 C42 113.95(10)
C41 Si2 C42 105.30(11)
C43 Si2 C42 106.73(10)
Si2 C40 Er1 124.79(9)
Si2 C40 H40A 106.1
Er1 C40 H40A 106.1
Si2 C40 H40B 106.1
Er1 C40 H40B 106.1
H40A C40 H40B 106.3
Si2 C41 H41A 109.5
Si2 C41 H41B 109.5
H41A C41 H41B 109.5
Si2 C41 H41C 109.5
H41A C41 H41C 109.5
H41B C41 H41C 109.5
Si2 C42 H42A 109.5
Si2 C42 H42B 109.5
H42A C42 H42B 109.5
Si2 C42 H42C 109.5
H42A C42 H42C 109.5
H42B C42 H42C 109.5
Si2 C43 H43A 109.5
Si2 C43 H43B 109.5
H43A C43 H43B 109.5
Si2 C43 H43C 109.5
H43A C43 H43C 109.5
H43B C43 H43C 109.5
C2S C1S H1SA 109.5
C2S C1S H1SB 109.5
H1SA C1S H1SB 109.5
C2S C1S H1SC 109.5
H1SA C1S H1SC 109.5
H1SB C1S H1SC 109.5
C7S C2S C3S 117.9(2)
C7S C2S C1S 121.5(2)
C3S C2S C1S 120.6(2)
C4S C3S C2S 121.1(2)
C4S C3S H3SA 119.4
C2S C3S H3SA 119.4
C3S C4S C5S 120.3(2)
C3S C4S H4SA 119.9
C5S C4S H4SA 119.9
C4S C5S C6S 119.2(2)
C4S C5S H5SA 120.4
C6S C5S H5SA 120.4
C7S C6S C5S 120.2(2)
C7S C6S H6SA 119.9
C5S C6S H6SA 119.9
C6S C7S C2S 121.4(2)
C6S C7S H7SA 119.3
C2S C7S H7SA 119.3

loop_
_geom_bond_atom_site_label_1
_geom_bond_atom_site_label_2
_geom_bond_distance
Er1 O1 2.2225(12)
Er1 C36 2.3562(18)
Er1 N2 2.3751(15)
Er1 N1 2.3881(14)
Er1 C40 2.3937(18)
Er1 C1 2.8816(17)
P1 O1 1.5219(13)
P1 C30 1.7887(18)
P1 C23 1.7895(18)
P1 C24 1.7948(18)
N1 C1 1.333(2)
N1 C6 1.425(2)
N2 C1 1.347(2)
N2 C18 1.384(2)
C1 C2 1.551(2)
C2 C4 1.534(3)
C2 C3 1.535(2)
C2 C5 1.540(2)
C3 H3A 0.9800
C3 H3B 0.9800
C3 H3C 0.9800
C4 H4A 0.9800
C4 H4B 0.9800
C4 H4C 0.9800
C5 H5A 0.9800
C5 H5B 0.9800
C5 H5C 0.9800
C6 C11 1.410(2)
C6 C7 1.410(2)
C7 C8 1.390(2)
C7 C12 1.520(2)
C8 C9 1.385(3)
C8 H8A 0.9500
C9 C10 1.383(3)
C9 H9A 0.9500
C10 C11 1.399(3)
C10 H10A 0.9500
C11 C15 1.523(3)
C12 C13 1.527(3)
C12 C14 1.534(3)
C12 H12A 1.0000
C13 H13A 0.9800
C13 H13B 0.9800
C13 H13C 0.9800
C14 H14A 0.9800
C14 H14B 0.9800
C14 H14C 0.9800
C15 C17 1.521(3)
C15 C16 1.528(3)
C15 H15A 1.0000
C16 H16A 0.9800
C16 H16B 0.9800
C16 H16C 0.9800
C17 H17A 0.9800
C17 H17B 0.9800
C17 H17C 0.9800
C18 C19 1.402(2)
C18 C23 1.414(2)
C19 C20 1.384(3)
C19 H19A 0.9500
C20 C21 1.392(3)
C20 H20A 0.9500
C21 C22 1.383(3)
C21 H21A 0.9500
C22 C23 1.395(2)
C22 H22A 0.9500
C24 C29 1.390(3)
C24 C25 1.396(3)
C25 C26 1.388(3)
C25 H25A 0.9500
C26 C27 1.381(3)
C26 H26A 0.9500
C27 C28 1.385(3)
C27 H27A 0.9500
C28 C29 1.391(3)
C28 H28A 0.9500
C29 H29A 0.9500
C30 C35 1.396(3)
C30 C31 1.399(2)
C31 C32 1.386(3)
C31 H31A 0.9500
C32 C33 1.383(3)
C32 H32A 0.9500
C33 C34 1.387(3)
C33 H33A 0.9500
C34 C35 1.384(3)
C34 H34A 0.9500
C35 H35A 0.9500
Si1 C36 1.837(2)
Si1 C37 1.873(2)
Si1 C39 1.878(2)
Si1 C38 1.882(2)
C36 H36A 0.9900
C36 H36B 0.9900
C37 H37A 0.9800
C37 H37B 0.9800
C37 H37C 0.9800
C38 H38A 0.9800
C38 H38B 0.9800
C38 H38C 0.9800
C39 H39A 0.9800
C39 H39B 0.9800
C39 H39C 0.9800
Si2 C40 1.8347(19)
Si2 C41 1.874(2)
Si2 C43 1.880(2)
Si2 C42 1.887(2)
C40 H40A 0.9900
C40 H40B 0.9900
C41 H41A 0.9800
C41 H41B 0.9800
C41 H41C 0.9800
C42 H42A 0.9800
C42 H42B 0.9800
C42 H42C 0.9800
C43 H43A 0.9800
C43 H43B 0.9800
C43 H43C 0.9800
C1S C2S 1.505(3)
C1S H1SA 0.9800
C1S H1SB 0.9800
C1S H1SC 0.9800
C2S C7S 1.384(3)
C2S C3S 1.391(3)
C3S C4S 1.375(3)
C3S H3SA 0.9500
C4S C5S 1.383(4)
C4S H4SA 0.9500
C5S C6S 1.383(3)
C5S H5SA 0.9500
C6S C7S 1.376(3)
C6S H6SA 0.9500
C7S H7SA 0.9500
